data_4508933
loop_
_publ_author_name
'Wen, Li-Li'
'Lu, Zhen-Da'
'Ren, Xiao-Ming'
'Duan, Chun-Ying'
'Meng, Qing-Jin'
'Gao, Song'

_publ_section_title
;
 Metal-Organic Coordination Polymers Containing Pyridine-2,3-dicarboxylic
 AcidN-Oxide (2,3-PDCO)
;
_journal_issue 1
_journal_name_full 'Crystal Growth &amp; Design'
_journal_page_first 227
_journal_paper_doi 10.1021/cg800329k
_journal_volume 9
_journal_year 2009
_chemical_formula_moiety 'C12 H10 N3 O5 Zn'
_chemical_formula_sum 'C12 H10 N3 O5 Zn'
_chemical_formula_weight 341.60
_chemical_name_systematic
; 
 ? 
;
_space_group_IT_number 14
_symmetry_cell_setting monoclinic
_symmetry_space_group_name_Hall '-P 2ybc'
_symmetry_space_group_name_H-M 'P 1 21/c 1'
_atom_sites_solution_hydrogens geom
_atom_sites_solution_primary direct
_atom_sites_solution_secondary difmap
_audit_creation_method SHELXL-97
_cell_angle_alpha 90.00
_cell_angle_beta 128.401(17)
_cell_angle_gamma 90.00
_cell_formula_units_Z 4
_cell_length_a 7.845(3)
_cell_length_b 17.717(7)
_cell_length_c 11.520(3)
_cell_measurement_reflns_used 944
_cell_measurement_temperature 293(2)
_cell_measurement_theta_max 25.60
_cell_measurement_theta_min 2.30
_cell_volume 1254.8(8)
_computing_cell_refinement SMART
_computing_data_collection 'SMART (Bruker, 2000)'
_computing_data_reduction 'SAINT (Bruker, 2000)'
_computing_molecular_graphics SHELXTL
_computing_publication_material SHELXTL
_computing_structure_refinement SHELXTL
_computing_structure_solution 'SHELXTL (Bruker, 2000)'
_diffrn_ambient_temperature 293(2)
_diffrn_measured_fraction_theta_full 0.998
_diffrn_measured_fraction_theta_max 0.998
_diffrn_radiation_monochromator graphite
_diffrn_radiation_source 'fine-focus sealed tube'
_diffrn_radiation_type MoK\a
_diffrn_radiation_wavelength 0.71073
_diffrn_reflns_av_R_equivalents 0.0483
_diffrn_reflns_av_sigmaI/netI 0.0689
_diffrn_reflns_limit_h_max 9
_diffrn_reflns_limit_h_min -9
_diffrn_reflns_limit_k_max 21
_diffrn_reflns_limit_k_min -21
_diffrn_reflns_limit_l_max 11
_diffrn_reflns_limit_l_min -14
_diffrn_reflns_number 6642
_diffrn_reflns_theta_full 25.99
_diffrn_reflns_theta_max 25.99
_diffrn_reflns_theta_min 2.30
_exptl_absorpt_coefficient_mu 1.985
_exptl_absorpt_correction_T_max 0.67
_exptl_absorpt_correction_T_min 0.63
_exptl_absorpt_correction_type multi-scan
_exptl_absorpt_process_details 'SADABS(Bruker, 2000)'
_exptl_crystal_colour colouress
_exptl_crystal_density_diffrn 1.808
_exptl_crystal_density_method 'not measured'
_exptl_crystal_description block
_exptl_crystal_F_000 692
_exptl_crystal_size_max 0.25
_exptl_crystal_size_mid 0.20
_exptl_crystal_size_min 0.20
_refine_diff_density_max 0.403
_refine_diff_density_min -0.887
_refine_diff_density_rms 0.102
_refine_ls_extinction_method none
_refine_ls_goodness_of_fit_ref 1.062
_refine_ls_hydrogen_treatment constr
_refine_ls_matrix_type full
_refine_ls_number_parameters 199
_refine_ls_number_reflns 2463
_refine_ls_number_restraints 0
_refine_ls_restrained_S_all 1.062
_refine_ls_R_factor_all 0.0786
_refine_ls_R_factor_gt 0.0553
_refine_ls_shift/su_max 0.000
_refine_ls_shift/su_mean 0.000
_refine_ls_structure_factor_coef Fsqd
_refine_ls_weighting_details 'calc w=1/[\s^2^(Fo^2^)+(0.05P)^2^+1.55P] where P=(Fo^2^+2Fc^2^)/3'
_refine_ls_weighting_scheme calc
_refine_ls_wR_factor_gt 0.1113
_refine_ls_wR_factor_ref 0.1174
_reflns_number_gt 1886
_reflns_number_total 2463
_reflns_threshold_expression >2sigma(I)
_cod_data_source_file cg800329ksup7.cif
_cod_data_source_block 12345
_cod_depositor_comments
;
The following automatic conversions were performed:

'_symmetry_cell_setting' value 'Monoclinic' changed to 'monoclinic'
according to /home/saulius/struct/CIF-dictionaries/cif_core.dic
dictionary named 'cif_core.dic' version 2.4.2 from
2011-04-26.

'_exptl_absorpt_correction_type' value 'Multi-scan'
changed to 'multi-scan' according to
/home/saulius/struct/CIF-dictionaries/cif_core.dic dictionary named
'cif_core.dic' version 2.4.2 from 2011-04-26.

Automatic conversion script
Id: cif_fix_values 1891 2012-01-12 08:04:46Z andrius 
;
_cod_original_sg_symbol_H-M 'P 21/c'
_cod_database_code 4508933

loop_
_symmetry_equiv_pos_as_xyz
'x, y, z'
'-x, y+1/2, -z+1/2'
'-x, -y, -z'
'x, -y-1/2, z-1/2'

loop_
_atom_site_label
_atom_site_type_symbol
_atom_site_fract_x
_atom_site_fract_y
_atom_site_fract_z
_atom_site_U_iso_or_equiv
_atom_site_adp_type
_atom_site_occupancy
_atom_site_symmetry_multiplicity
_atom_site_calc_flag
_atom_site_refinement_flags
_atom_site_disorder_assembly
_atom_site_disorder_group
Zn1 Zn 0.69288(9) 0.92696(3) 0.41055(6) 0.02469(17) Uani 1 1 d . . .
C1 C 1.1735(8) 0.8453(2) 0.4665(5) 0.0224(10) Uani 1 1 d . . .
C2 C 1.2166(7) 0.8034(3) 0.3842(5) 0.0248(10) Uani 1 1 d . . .
C3 C 1.0976(8) 0.7394(3) 0.3111(6) 0.0321(11) Uani 1 1 d . . .
H3 H 1.1269 0.7106 0.2579 0.038 Uiso 1 1 d R . .
C4 C 0.9324(9) 0.7179(3) 0.3176(7) 0.0391(13) Uani 1 1 d . . .
H4 H 0.8476 0.6757 0.2656 0.047 Uiso 1 1 d R . .
C5 C 0.8947(9) 0.7594(3) 0.3993(7) 0.0359(12) Uani 1 1 d . . .
H5 H 0.7892 0.7442 0.4077 0.043 Uiso 1 1 d R . .
C6 C 1.2940(8) 0.9157(3) 0.5567(6) 0.0302(11) Uani 1 1 d . . .
C7 C 1.3879(9) 0.8285(3) 0.3702(6) 0.0322(11) Uani 1 1 d . . .
C8 C 0.7474(8) 0.9640(3) 0.1887(6) 0.0365(12) Uani 1 1 d . . .
H8 H 0.8284 1.0063 0.2437 0.044 Uiso 1 1 d R . .
C9 C 0.5921(10) 0.8786(4) 0.0203(6) 0.0427(14) Uani 1 1 d . . .
H9 H 0.5443 0.8499 -0.0626 0.051 Uiso 1 1 d R . .
C10 C 0.5455(9) 0.8664(3) 0.1132(6) 0.0379(12) Uani 1 1 d . . .
H10 H 0.4578 0.8281 0.1052 0.046 Uiso 1 1 d R . .
C11 C 0.7895(10) 0.9648(4) -0.0093(7) 0.0504(16) Uani 0.50 1 d P . .
H11A H 0.6773 0.9507 -0.1105 0.060 Uiso 0.50 1 d PR A 1
H11B H 0.7941 1.0190 -0.0065 0.060 Uiso 0.50 1 d PR A 1
C11' C 0.7895(10) 0.9648(4) -0.0093(7) 0.0504(16) Uani 0.50 1 d P . 2
H11C H 0.6655 0.9799 -0.1068 0.060 Uiso 0.50 1 d PR . 2
H11D H 0.8583 0.9234 -0.0193 0.060 Uiso 0.50 1 d PR . 2
C12 C 1.0068(19) 0.9365(6) 0.0326(12) 0.040(3) Uani 0.50 1 d P . .
H12A H 1.0030 0.8826 0.0229 0.047 Uiso 0.50 1 d PR . .
H12B H 1.1227 0.9490 0.1340 0.047 Uiso 0.50 1 d PR . .
C13 C 1.0542(17) 0.9711(6) -0.0648(11) 0.032(2) Uani 0.50 1 d P . .
H13A H 0.9201 0.9887 -0.1544 0.038 Uiso 0.50 1 d PR . .
H13B H 1.1131 0.9334 -0.0910 0.038 Uiso 0.50 1 d PR . .
N1 N 1.0134(7) 0.8218(2) 0.4692(5) 0.0285(9) Uani 1 1 d . . .
N2 N 0.6483(7) 0.9209(3) 0.2210(5) 0.0330(9) Uani 1 1 d . . .
N3 N 0.7222(8) 0.9407(3) 0.0697(5) 0.0390(11) Uani 1 1 d . . .
O1 O 0.9648(6) 0.8645(2) 0.5427(4) 0.0323(8) Uani 1 1 d . . .
O2 O 1.1994(6) 0.97734(17) 0.4876(4) 0.0309(8) Uani 1 1 d . . .
O3 O 1.4589(7) 0.9076(2) 0.6823(5) 0.0490(11) Uani 1 1 d . . .
O4 O 1.4732(7) 0.8917(2) 0.4259(5) 0.0467(11) Uani 1 1 d . . .
O5 O 1.4265(8) 0.7878(2) 0.3053(6) 0.0579(13) Uani 1 1 d . . .

loop_
_atom_site_aniso_label
_atom_site_aniso_U_11
_atom_site_aniso_U_22
_atom_site_aniso_U_33
_atom_site_aniso_U_23
_atom_site_aniso_U_13
_atom_site_aniso_U_12
Zn1 0.0294(3) 0.0245(3) 0.0279(3) -0.0038(2) 0.0216(2) -0.0018(3)
C1 0.032(3) 0.015(2) 0.032(3) 0.0005(18) 0.025(2) 0.0006(18)
C2 0.022(2) 0.025(2) 0.030(3) 0.001(2) 0.018(2) 0.0006(19)
C3 0.024(3) 0.030(3) 0.039(3) -0.009(2) 0.018(2) -0.001(2)
C4 0.042(3) 0.030(3) 0.057(4) -0.015(3) 0.036(3) -0.011(2)
C5 0.029(3) 0.024(2) 0.056(4) -0.003(2) 0.027(3) -0.009(2)
C6 0.031(3) 0.032(3) 0.035(3) -0.009(2) 0.024(3) -0.006(2)
C7 0.036(3) 0.031(3) 0.037(3) 0.006(2) 0.027(3) 0.003(2)
C8 0.029(3) 0.054(3) 0.026(3) -0.004(2) 0.017(2) -0.010(2)
C9 0.048(3) 0.060(4) 0.028(3) -0.013(3) 0.028(3) -0.003(3)
C10 0.047(3) 0.038(3) 0.043(3) 0.000(2) 0.035(3) -0.001(2)
C11 0.052(4) 0.071(4) 0.042(3) 0.014(3) 0.036(3) 0.014(3)
C11' 0.052(4) 0.071(4) 0.042(3) 0.014(3) 0.036(3) 0.014(3)
C12 0.047(7) 0.030(6) 0.036(6) 0.005(5) 0.023(6) -0.004(5)
C13 0.032(5) 0.038(6) 0.023(5) -0.013(4) 0.017(5) -0.014(4)
N1 0.030(2) 0.030(2) 0.032(2) 0.0062(18) 0.022(2) 0.0060(17)
N2 0.036(2) 0.043(2) 0.027(2) -0.004(2) 0.023(2) -0.005(2)
N3 0.037(2) 0.059(3) 0.033(2) -0.005(2) 0.028(2) -0.013(2)
O1 0.045(2) 0.0352(18) 0.036(2) 0.0056(16) 0.0347(19) 0.0078(16)
O2 0.043(2) 0.0154(16) 0.037(2) -0.0062(14) 0.0263(18) -0.0028(14)
O3 0.050(3) 0.053(3) 0.032(2) -0.0072(18) 0.020(2) -0.0098(19)
O4 0.047(2) 0.047(2) 0.071(3) -0.023(2) 0.048(2) -0.0126(19)
O5 0.075(3) 0.052(3) 0.087(4) -0.025(2) 0.070(3) -0.017(2)

loop_
_atom_type_symbol
_atom_type_description
_atom_type_scat_dispersion_real
_atom_type_scat_dispersion_imag
_atom_type_scat_source
C C 0.0033 0.0016 'International Tables Vol C Tables 4.2.6.8 and 6.1.1.4'
H H 0.0000 0.0000 'International Tables Vol C Tables 4.2.6.8 and 6.1.1.4'
N N 0.0061 0.0033 'International Tables Vol C Tables 4.2.6.8 and 6.1.1.4'
O O 0.0106 0.0060 'International Tables Vol C Tables 4.2.6.8 and 6.1.1.4'
Zn Zn 0.2839 1.4301 'International Tables Vol C Tables 4.2.6.8 and 6.1.1.4'

loop_
_geom_angle_atom_site_label_1
_geom_angle_atom_site_label_2
_geom_angle_atom_site_label_3
_geom_angle
_geom_angle_site_symmetry_1
_geom_angle_site_symmetry_3
O2 Zn1 O4 107.78(15) 3_776 1_455
O2 Zn1 N2 115.24(17) 3_776 .
O4 Zn1 N2 121.47(18) 1_455 .
O2 Zn1 O1 99.49(15) 3_776 .
O4 Zn1 O1 109.73(17) 1_455 .
N2 Zn1 O1 100.44(16) . .
N1 C1 C2 118.3(4) . .
N1 C1 C6 115.7(4) . .
C2 C1 C6 126.1(4) . .
C3 C2 C1 119.6(4) . .
C3 C2 C7 119.1(4) . .
C1 C2 C7 121.3(4) . .
C2 C3 C4 119.5(5) . .
C2 C3 H3 120.3 . .
C4 C3 H3 120.2 . .
C5 C4 C3 119.7(5) . .
C5 C4 H4 120.2 . .
C3 C4 H4 120.1 . .
N1 C5 C4 119.3(5) . .
N1 C5 H5 120.3 . .
C4 C5 H5 120.3 . .
O3 C6 O2 128.3(5) . .
O3 C6 C1 118.1(5) . .
O2 C6 C1 113.6(4) . .
O5 C7 O4 126.2(5) . .
O5 C7 C2 118.1(5) . .
O4 C7 C2 115.7(4) . .
N2 C8 N3 112.4(5) . .
N2 C8 H8 123.8 . .
N3 C8 H8 123.8 . .
C10 C9 N3 107.5(5) . .
C10 C9 H9 126.4 . .
N3 C9 H9 126.1 . .
C9 C10 N2 108.1(5) . .
C9 C10 H10 126.0 . .
N2 C10 H10 126.0 . .
N3 C11 C13 112.1(6) . 3_775
N3 C11 C12 119.8(6) . .
C13 C11 C12 73.3(6) 3_775 .
N3 C11 H11A 106.5 . .
C13 C11 H11A 134.5 3_775 .
C12 C11 H11A 107.3 . .
N3 C11 H11B 108.1 . .
C12 C11 H11B 107.7 . .
H11A C11 H11B 106.8 . .
N3 C11 H11C 109.5 . .
C13 C11 H11C 109.5 3_775 .
C12 C11 H11C 125.3 . .
H11B C11 H11C 75.6 . .
N3 C11 H11D 108.4 . .
C13 C11 H11D 109.2 3_775 .
H11A C11 H11D 79.3 . .
H11B C11 H11D 139.2 . .
H11C C11 H11D 108.1 . .
C13 C12 C11 111.7(8) . .
C13 C12 C13 90.2(7) . 3_775
C13 C12 H11D 113.8 . .
C13 C12 H11D 88.5 3_775 .
C13 C12 H12A 108.7 . .
C11 C12 H12A 109.9 . .
C13 C12 H12A 158.8 3_775 .
H11D C12 H12A 75.3 . .
C13 C12 H12B 109.0 . .
C11 C12 H12B 109.5 . .
C13 C12 H12B 73.3 3_775 .
H11D C12 H12B 133.3 . .
H12A C12 H12B 107.9 . .
C11' C13 C12 112.2(7) 3_775 .
C11 C13 C12 112.2(7) 3_775 .
C12 C13 C12 89.8(7) . 3_775
C11' C13 H13A 109.3 3_775 .
C11 C13 H13A 109.3 3_775 .
C12 C13 H13A 108.6 . .
C12 C13 H13A 70.9 3_775 .
C11' C13 H13B 108.9 3_775 .
C11 C13 H13B 108.9 3_775 .
C12 C13 H13B 109.9 . .
C12 C13 H13B 159.0 3_775 .
H13A C13 H13B 107.9 . .
C1 N1 C5 123.5(4) . .
C1 N1 O1 118.1(4) . .
C5 N1 O1 118.3(4) . .
C8 N2 C10 106.0(4) . .
C8 N2 Zn1 123.7(4) . .
C10 N2 Zn1 129.5(3) . .
C8 N3 C9 106.0(4) . .
C8 N3 C11 135.8(5) . .
C9 N3 C11 118.1(5) . .
N1 O1 Zn1 114.3(3) . .
C6 O2 Zn1 120.3(3) . 3_776
C7 O4 Zn1 117.5(3) . 1_655

loop_
_geom_bond_atom_site_label_1
_geom_bond_atom_site_label_2
_geom_bond_distance
_geom_bond_site_symmetry_2
Zn1 O2 1.932(3) 3_776
Zn1 O4 1.942(4) 1_455
Zn1 N2 1.989(4) .
Zn1 O1 2.014(4) .
C1 N1 1.342(6) .
C1 C2 1.401(6) .
C1 C6 1.519(6) .
C2 C3 1.374(7) .
C2 C7 1.516(6) .
C3 C4 1.397(7) .
C3 H3 0.9300 .
C4 C5 1.364(7) .
C4 H4 0.9300 .
C5 N1 1.344(6) .
C5 H5 0.9301 .
C6 O3 1.209(7) .
C6 O2 1.282(6) .
C7 O5 1.205(6) .
C7 O4 1.257(6) .
C8 N2 1.298(7) .
C8 N3 1.324(7) .
C8 H8 0.9300 .
C9 C10 1.346(7) .
C9 N3 1.362(7) .
C9 H9 0.9300 .
C10 N2 1.371(7) .
C10 H10 0.9300 .
C11 N3 1.373(7) .
C11 C13 1.490(11) 3_775
C11 C12 1.539(13) .
C11 H11A 0.9599 .
C11 H11B 0.9600 .
C11 H11C 0.9599 .
C11 H11D 0.9600 .
C12 C13 1.513(14) .
C12 H11D 0.9505 .
C12 H12A 0.9601 .
C12 H12B 0.9600 .
C13 C11' 1.490(11) 3_775
C13 C11 1.490(11) 3_775
C13 H13A 0.9600 .
C13 H13B 0.9600 .
N1 O1 1.354(5) .
O2 Zn1 1.932(3) 3_776
O4 Zn1 1.942(4) 1_655
